data_7060901
loop_
_publ_author_name
'Manda, Munirathnam'
'Arora, Himanshu'
'Sengupta, Arunava'
'Kant, Shashi'
'Lloret, Francesc'
'Mukherjee, Rabindranath'

_publ_section_title
;
 Dimeric Mn(ii), Co(ii), Ni(ii) and Cu(ii) complexes of a common
 carboxylate-appended (2-pyridyl)alkylamine ligand: structure, magnetism
 and DFT study
;
_journal_issue 35
_journal_name_full 'New Journal of Chemistry'
_journal_page_first 16019
_journal_page_last 16029
_journal_paper_doi 10.1039/D1NJ01150B
_journal_volume 45
_journal_year 2021
_chemical_formula_moiety 'C15 H26 Mn N3 O3, Cl O4'
_chemical_formula_sum 'C15 H26 Cl Mn N3 O7'
_chemical_formula_weight 450.78
_space_group_crystal_system orthorhombic
_space_group_IT_number 61
_space_group_name_Hall '-P 2ac 2ab'
_space_group_name_H-M_alt 'P b c a'
_symmetry_Int_Tables_number 61
_atom_sites_solution_primary dual
_audit_creation_date 2020-10-11
_audit_creation_method
;
Olex2 1.2
(compiled 2017.07.20 svn.r3457 for OlexSys, GUI svn.r5370)
;
_audit_update_record
;
2020-12-04 deposited with the CCDC.	2021-07-12 downloaded from the CCDC.
;
_cell_angle_alpha 90
_cell_angle_beta 90
_cell_angle_gamma 90
_cell_formula_units_Z 8
_cell_length_a 10.0781(3)
_cell_length_b 17.6611(5)
_cell_length_c 21.6437(6)
_cell_measurement_reflns_used 9836
_cell_measurement_temperature 100
_cell_measurement_theta_max 28.29
_cell_measurement_theta_min 2.51
_cell_volume 3852.37(19)
_computing_cell_refinement 'SAINT V8.38A (?, 2016)'
_computing_data_reduction 'SAINT V8.38A (?, 2016)'
_computing_molecular_graphics 'Olex2 (Dolomanov et al., 2009)'
_computing_publication_material 'Olex2 (Dolomanov et al., 2009)'
_computing_structure_refinement 'olex2.refine (Bourhis et al., 2015)'
_computing_structure_solution 'ShelXT (Sheldrick, 2015)'
_diffrn_ambient_temperature 100
_diffrn_measured_fraction_theta_full 0.9985
_diffrn_measured_fraction_theta_max 0.9985
_diffrn_measurement_device_type 'Bruker APEX-II CCD'
_diffrn_measurement_method '\f and \w scans'
_diffrn_radiation_type 'Mo K\a'
_diffrn_radiation_wavelength 0.71073
_diffrn_reflns_av_R_equivalents 0.0517
_diffrn_reflns_av_unetI/netI 0.0234
_diffrn_reflns_limit_h_max 13
_diffrn_reflns_limit_h_min -13
_diffrn_reflns_limit_k_max 23
_diffrn_reflns_limit_k_min -23
_diffrn_reflns_limit_l_max 28
_diffrn_reflns_limit_l_min -28
_diffrn_reflns_number 56736
_diffrn_reflns_theta_full 25.0268
_diffrn_reflns_theta_max 25.03
_diffrn_reflns_theta_min 2.49
_diffrn_standards_number 0
_exptl_absorpt_coefficient_mu 0.867
_exptl_absorpt_correction_T_max 0.7457
_exptl_absorpt_correction_T_min 0.6403
_exptl_absorpt_correction_type none
_exptl_crystal_colour 'clear whiteish white'
_exptl_crystal_colour_lustre clear
_exptl_crystal_colour_modifier whiteish
_exptl_crystal_colour_primary white
_exptl_crystal_density_diffrn 1.5543
_exptl_crystal_description block
_exptl_crystal_F_000 1884.8820
_exptl_crystal_size_max 0.05
_exptl_crystal_size_mid 0.04
_exptl_crystal_size_min 0.02
_refine_diff_density_max 0.5852
_refine_diff_density_min -0.4659
_refine_diff_density_rms 0.0688
_refine_ls_d_res_high 0.8400
_refine_ls_d_res_low 8.1762
_refine_ls_goodness_of_fit_ref 1.0675
_refine_ls_hydrogen_treatment mixed
_refine_ls_matrix_type full
_refine_ls_number_constraints 38
_refine_ls_number_parameters 251
_refine_ls_number_reflns 3386
_refine_ls_number_restraints 3
_refine_ls_restrained_S_all 1.0669
_refine_ls_R_factor_all 0.0348
_refine_ls_R_factor_gt 0.0295
_refine_ls_shift/su_max 0.0001
_refine_ls_shift/su_mean 0.0000
_refine_ls_structure_factor_coef Fsqd
_refine_ls_weighting_details 'w=1/[\s^2^(Fo^2^)+(0.0273P)^2^+5.6380P] where P=(Fo^2^+2Fc^2^)/3'
_refine_ls_weighting_scheme calc
_refine_ls_wR_factor_gt 0.0691
_refine_ls_wR_factor_ref 0.0735
_reflns_Friedel_coverage 0.0
_reflns_limit_h_max 11
_reflns_limit_h_min 0
_reflns_limit_k_max 20
_reflns_limit_k_min 0
_reflns_limit_l_max 25
_reflns_limit_l_min 0
_reflns_number_gt 3033
_reflns_number_total 3386
_reflns_threshold_expression I>=2u(I)
_cod_data_source_file d1nj01150b2.cif
_cod_data_source_block 15octa_0m
_cod_depositor_comments 'Adding full bibliography for 7060898--7060901.cif.'
_cod_database_code 7060901
_olex2_refinement_description
;
1. Fixed Uiso
 At 1.2 times of:
  All C(H) groups, All C(H,H) groups
 At 1.5 times of:
  All C(H,H,H) groups, All O(H) groups
2. Restrained distances
 O3-H3
 0.85 with sigma of 0.01
 C15-H3
 1.903196 with sigma of 0.02
 Mn1-H3
 2.688337 with sigma of 0.02
3.a Secondary CH2 refined with riding coordinates:
 C13(H13a,H13b), C9(H9a,H9b), C7(H7a,H7b), C12(H12a,H12b), C8(H8a,H8b)
3.b Aromatic/amide H refined with riding coordinates:
 C3(H3a), C5(H5), C4(H4)
3.c Idealised Me refined as rotating group:
 C1(H1a,H1b,H1c), C15(H15a,H15b,H15c), C10(H10a,H10b,H10c), C11(H11a,H11b,H11c)
;
_olex2_submission_special_instructions 'No special instructions were received'

loop_
_space_group_symop_id
_space_group_symop_operation_xyz
1 x,y,z
2 x+1/2,-y+1/2,-z
3 -x,y+1/2,-z+1/2
4 -x+1/2,-y,z+1/2
5 -x,-y,-z
6 -x-1/2,y-1/2,z
7 x,-y-1/2,z-1/2
8 x-1/2,y,-z-1/2

loop_
_atom_site_label
_atom_site_type_symbol
_atom_site_fract_x
_atom_site_fract_y
_atom_site_fract_z
_atom_site_U_iso_or_equiv
_atom_site_adp_type
_atom_site_occupancy
_atom_site_refinement_flags_posn
Mn1 Mn 0.64896(3) 0.523453(16) 0.574499(13) 0.01017(10) Uani 1.000000 D
Cl1 Cl 0.79330(5) 0.67469(3) 0.35577(2) 0.01928(13) Uani 1.000000 .
O2 O 0.71570(13) 0.48425(8) 0.48592(6) 0.0128(3) Uani 1.000000 .
O3 O 0.55282(15) 0.62517(8) 0.53207(7) 0.0157(3) Uani 1.000000 D
H3 H 0.540(2) 0.6121(8) 0.4943(5) 0.0236(5) Uiso 1.000000 DR
O1 O 0.54047(13) 0.53350(7) 0.43794(6) 0.0112(3) Uani 1.000000 .
O7 O 0.68166(16) 0.67614(10) 0.31435(8) 0.0292(4) Uani 1.000000 .
N1 N 0.21905(17) 0.39051(10) 0.38022(7) 0.0132(4) Uani 1.000000 .
N2 N 0.44655(16) 0.45620(9) 0.32980(8) 0.0119(4) Uani 1.000000 .
O5 O 0.90332(17) 0.71267(10) 0.32802(9) 0.0343(4) Uani 1.000000 .
N3 N 0.27527(17) 0.58037(10) 0.37477(8) 0.0164(4) Uani 1.000000 .
O6 O 0.82855(18) 0.59785(11) 0.36759(12) 0.0516(6) Uani 1.000000 .
C3 C 0.0213(2) 0.31813(12) 0.36542(10) 0.0158(4) Uani 1.000000 .
H3a H -0.0651(2) 0.30438(12) 0.37893(10) 0.0190(5) Uiso 1.000000 R
C2 C 0.0959(2) 0.37009(12) 0.39877(10) 0.0152(4) Uani 1.000000 .
C5 C 0.2006(2) 0.30626(11) 0.29388(9) 0.0147(4) Uani 1.000000 .
H5 H 0.2386(2) 0.28468(11) 0.25778(9) 0.0177(5) Uiso 1.000000 R
C4 C 0.0739(2) 0.28661(11) 0.31241(10) 0.0164(4) Uani 1.000000 .
H4 H 0.0234(2) 0.25163(11) 0.28881(10) 0.0196(5) Uiso 1.000000 R
C6 C 0.2711(2) 0.35807(11) 0.32902(9) 0.0133(4) Uani 1.000000 .
C13 C 0.6710(2) 0.44351(11) 0.38242(9) 0.0131(4) Uani 1.000000 .
H13a H 0.7670(2) 0.44664(11) 0.37307(9) 0.0157(5) Uiso 1.000000 R
H13b H 0.6499(2) 0.38989(11) 0.39140(9) 0.0157(5) Uiso 1.000000 R
C14 C 0.64215(19) 0.49062(11) 0.43949(9) 0.0107(4) Uani 1.000000 .
C9 C 0.3592(2) 0.58686(12) 0.31868(10) 0.0160(4) Uani 1.000000 .
H9a H 0.3170(2) 0.62213(12) 0.28907(10) 0.0192(5) Uiso 1.000000 R
H9b H 0.4469(2) 0.60790(12) 0.33013(10) 0.0192(5) Uiso 1.000000 R
C7 C 0.4125(2) 0.37809(12) 0.31242(9) 0.0145(4) Uani 1.000000 .
H7a H 0.4250(2) 0.37177(12) 0.26734(9) 0.0174(5) Uiso 1.000000 R
H7b H 0.4736(2) 0.34272(12) 0.33365(9) 0.0174(5) Uiso 1.000000 R
C1 C 0.0452(2) 0.40490(14) 0.45744(11) 0.0229(5) Uani 1.000000 .
H1a H 0.0951(11) 0.3846(7) 0.49261(13) 0.0343(8) Uiso 1.000000 GR
H1b H 0.0566(15) 0.45997(16) 0.4556(3) 0.0343(8) Uiso 1.000000 GR
H1c H -0.0491(4) 0.3928(8) 0.4624(4) 0.0343(8) Uiso 1.000000 GR
C12 C 0.5932(2) 0.46833(12) 0.32575(9) 0.0136(4) Uani 1.000000 .
H12a H 0.6273(2) 0.44037(12) 0.28942(9) 0.0164(5) Uiso 1.000000 R
H12b H 0.6101(2) 0.52285(12) 0.31860(9) 0.0164(5) Uiso 1.000000 R
O4 O 0.7581(3) 0.71163(19) 0.41160(10) 0.0788(9) Uani 1.000000 .
C8 C 0.3779(2) 0.51026(12) 0.28819(9) 0.0155(4) Uani 1.000000 .
H8a H 0.4305(2) 0.51655(12) 0.24989(9) 0.0186(5) Uiso 1.000000 R
H8b H 0.2901(2) 0.48942(12) 0.27663(9) 0.0186(5) Uiso 1.000000 R
C15 C 0.5698(3) 0.70549(12) 0.53131(11) 0.0271(6) Uani 1.000000 D
H15a H 0.5016(11) 0.72843(15) 0.5050(6) 0.0407(8) Uiso 1.000000 GR
H15b H 0.5615(17) 0.72530(17) 0.57343(16) 0.0407(8) Uiso 1.000000 GR
H15c H 0.6579(7) 0.71784(13) 0.5150(7) 0.0407(8) Uiso 1.000000 GR
C10 C 0.2921(3) 0.64883(12) 0.41307(11) 0.0239(5) Uani 1.000000 .
H10a H 0.2430(13) 0.6428(4) 0.4518(3) 0.0359(8) Uiso 1.000000 GR
H10b H 0.3865(3) 0.6562(5) 0.4221(6) 0.0359(8) Uiso 1.000000 GR
H10c H 0.2580(15) 0.69296(18) 0.3907(3) 0.0359(8) Uiso 1.000000 GR
C11 C 0.1337(2) 0.57449(15) 0.35734(12) 0.0282(6) Uani 1.000000 .
H11a H 0.1197(4) 0.5283(5) 0.3331(7) 0.0423(9) Uiso 1.000000 GR
H11b H 0.0791(3) 0.5726(10) 0.39476(12) 0.0423(9) Uiso 1.000000 GR
H11c H 0.1085(5) 0.6186(5) 0.3326(7) 0.0423(9) Uiso 1.000000 GR

loop_
_atom_site_aniso_label
_atom_site_aniso_U_11
_atom_site_aniso_U_22
_atom_site_aniso_U_33
_atom_site_aniso_U_12
_atom_site_aniso_U_13
_atom_site_aniso_U_23
Mn1 0.00933(16) 0.01147(16) 0.00971(16) -0.00072(11) -0.00031(11) -0.00121(11)
Cl1 0.0166(3) 0.0232(3) 0.0181(3) 0.0055(2) 0.0009(2) 0.0041(2)
O2 0.0108(7) 0.0164(7) 0.0114(7) 0.0010(6) -0.0013(6) -0.0008(6)
O3 0.0228(8) 0.0106(7) 0.0137(7) -0.0001(6) -0.0027(6) -0.0023(6)
O1 0.0091(7) 0.0109(7) 0.0136(7) -0.0001(5) 0.0007(5) -0.0020(5)
O7 0.0177(8) 0.0351(10) 0.0348(10) 0.0021(7) -0.0057(7) 0.0064(8)
N1 0.0131(9) 0.0151(9) 0.0115(8) -0.0018(7) -0.0004(7) -0.0016(7)
N2 0.0117(8) 0.0130(8) 0.0110(8) -0.0025(7) 0.0009(7) -0.0011(7)
O5 0.0249(9) 0.0341(10) 0.0439(11) -0.0109(8) -0.0077(8) 0.0211(8)
N3 0.0153(9) 0.0177(9) 0.0162(9) 0.0040(7) 0.0003(7) 0.0019(7)
O6 0.0208(9) 0.0301(10) 0.1038(18) -0.0016(8) -0.0074(11) 0.0375(11)
C3 0.0121(10) 0.0145(10) 0.0208(11) -0.0022(8) -0.0029(9) 0.0042(8)
C2 0.0145(10) 0.0157(10) 0.0154(10) -0.0011(8) -0.0013(8) 0.0031(8)
C5 0.0203(11) 0.0114(10) 0.0124(10) -0.0001(8) -0.0015(9) -0.0013(8)
C4 0.0196(11) 0.0100(10) 0.0195(11) -0.0027(8) -0.0092(9) 0.0023(8)
C6 0.0159(10) 0.0123(10) 0.0116(10) 0.0000(8) -0.0030(8) 0.0016(8)
C13 0.0110(10) 0.0142(10) 0.0141(10) 0.0009(8) 0.0020(8) -0.0036(8)
C14 0.0102(10) 0.0089(9) 0.0129(10) -0.0038(8) 0.0023(8) 0.0011(8)
C9 0.0153(10) 0.0184(11) 0.0142(10) -0.0001(8) -0.0003(8) 0.0041(8)
C7 0.0156(10) 0.0151(10) 0.0127(10) -0.0026(8) 0.0026(8) -0.0043(8)
C1 0.0169(11) 0.0295(13) 0.0222(12) -0.0066(10) 0.0055(9) -0.0064(10)
C12 0.0121(10) 0.0175(10) 0.0114(10) -0.0028(8) 0.0034(8) -0.0022(8)
O4 0.0634(16) 0.141(3) 0.0323(12) 0.0389(17) -0.0052(12) -0.0380(15)
C8 0.0150(10) 0.0211(11) 0.0103(10) -0.0021(9) -0.0019(8) 0.0016(8)
C15 0.0458(15) 0.0128(11) 0.0228(12) -0.0041(11) -0.0010(11) -0.0006(9)
C10 0.0362(14) 0.0147(11) 0.0210(12) 0.0092(10) 0.0044(10) 0.0022(9)
C11 0.0142(11) 0.0374(14) 0.0331(14) 0.0072(10) -0.0010(10) 0.0135(11)

loop_
_atom_type_symbol
_atom_type_scat_dispersion_real
_atom_type_scat_dispersion_imag
_atom_type_scat_Cromer_Mann_a1
_atom_type_scat_Cromer_Mann_a2
_atom_type_scat_Cromer_Mann_a3
_atom_type_scat_Cromer_Mann_a4
_atom_type_scat_Cromer_Mann_b1
_atom_type_scat_Cromer_Mann_b2
_atom_type_scat_Cromer_Mann_b3
_atom_type_scat_Cromer_Mann_b4
_atom_type_scat_Cromer_Mann_c
_atom_type_scat_source
_atom_type_scat_dispersion_source
C 0.00347 0.00161 2.31000 1.02000 1.58860 0.86500 20.84390 10.20750 0.56870 51.65120 0.215599998832 'International Tables Volume C Table 6.1.1.4 (pp. 500-502)' 'Henke, Gullikson and Davis, At. Data and Nucl. Data Tables, 1993, 54, 2'
Cl 0.14873 0.16029 11.46040 7.19640 6.25560 1.64550 0.01040 1.16620 18.51940 47.77840 -9.55739974976 'International Tables Volume C Table 6.1.1.4 (pp. 500-502)' 'Henke, Gullikson and Davis, At. Data and Nucl. Data Tables, 1993, 54, 2'
H 0.00000 0.00000 0.49300 0.32291 0.14019 0.04081 10.51090 26.12570 3.14236 57.79970 0.0030380000826 'International Tables Volume C Table 6.1.1.4 (pp. 500-502)' 'Henke, Gullikson and Davis, At. Data and Nucl. Data Tables, 1993, 54, 2'
Mn 0.34779 0.73263 11.28190 7.35730 3.01930 2.24410 5.34090 0.34320 17.86740 83.75430 1.089599967 'International Tables Volume C Table 6.1.1.4 (pp. 500-502)' 'Henke, Gullikson and Davis, At. Data and Nucl. Data Tables, 1993, 54, 2'
O 0.01158 0.00611 3.04850 2.28680 1.54630 0.86700 13.27710 5.70110 0.32390 32.90890 0.250800013542 'International Tables Volume C Table 6.1.1.4 (pp. 500-502)' 'Henke, Gullikson and Davis, At. Data and Nucl. Data Tables, 1993, 54, 2'
N 0.00653 0.00323 12.21260 3.13220 2.01250 1.16630 0.00570 9.89330 28.99750 0.58260 -11.5290002823 'International Tables Volume C Table 6.1.1.4 (pp. 500-502)' 'Henke, Gullikson and Davis, At. Data and Nucl. Data Tables, 1993, 54, 2'

loop_
_geom_angle_atom_site_label_1
_geom_angle_atom_site_label_2
_geom_angle_atom_site_label_3
_geom_angle
_geom_angle_site_symmetry_1
_geom_angle_site_symmetry_3
_geom_angle_publ_flag
O3 Mn1 O2 91.61(5) . . ?
O1 Mn1 O2 90.88(5) 5_666 . ?
O1 Mn1 O3 86.59(5) 5_666 . ?
N1 Mn1 O2 115.00(6) 5_666 . ?
N1 Mn1 O3 83.82(6) 5_666 . ?
N1 Mn1 O1 152.55(6) 5_666 5_666 ?
N2 Mn1 O2 168.73(6) 5_666 . ?
N2 Mn1 O3 93.59(6) 5_666 . ?
N2 Mn1 O1 79.47(5) 5_666 5_666 ?
N2 Mn1 N1 75.54(6) 5_666 5_666 ?
N3 Mn1 O2 93.79(6) 5_666 . ?
N3 Mn1 O3 173.04(6) 5_666 . ?
N3 Mn1 O1 88.94(6) 5_666 5_666 ?
N3 Mn1 N1 97.83(6) 5_666 5_666 ?
N3 Mn1 N2 80.34(6) 5_666 5_666 ?
O5 Cl1 O7 109.67(10) . . ?
O6 Cl1 O7 108.88(12) . . ?
O6 Cl1 O5 109.21(11) . . ?
O4 Cl1 O7 109.10(13) . . ?
O4 Cl1 O5 109.65(16) . . ?
O4 Cl1 O6 110.31(17) . . ?
C14 O2 Mn1 120.11(12) . . ?
H3 O3 Mn1 104.0(10) . . ?
C15 O3 Mn1 138.58(14) . . ?
C15 O3 H3 105.9(11) . . ?
C14 O1 Mn1 115.73(11) . 5_666 ?
C2 N1 Mn1 126.46(14) . 5_666 ?
C6 N1 Mn1 114.48(13) . 5_666 ?
C6 N1 C2 119.05(18) . . ?
C7 N2 Mn1 106.14(12) . 5_666 ?
C12 N2 Mn1 116.20(12) . 5_666 ?
C12 N2 C7 110.47(16) . . ?
C8 N2 Mn1 104.45(12) . 5_666 ?
C8 N2 C7 109.85(16) . . ?
C8 N2 C12 109.46(15) . . ?
C9 N3 Mn1 105.45(12) . 5_666 ?
C10 N3 Mn1 110.58(13) . 5_666 ?
C10 N3 C9 109.31(17) . . ?
C11 N3 Mn1 113.02(14) . 5_666 ?
C11 N3 C9 110.28(17) . . ?
C11 N3 C10 108.16(18) . . ?
C2 C3 H3a 120.31(12) . . ?
C4 C3 H3a 120.31(12) . . ?
C4 C3 C2 119.37(19) . . ?
C3 C2 N1 121.21(19) . . ?
C1 C2 N1 116.98(18) . . ?
C1 C2 C3 121.79(19) . . ?
C4 C5 H5 120.66(12) . . ?
C6 C5 H5 120.66(12) . . ?
C6 C5 C4 118.68(19) . . ?
C5 C4 C3 119.63(19) . . ?
H4 C4 C3 120.19(12) . . ?
H4 C4 C5 120.19(12) . . ?
C5 C6 N1 122.03(19) . . ?
C7 C6 N1 117.45(17) . . ?
C7 C6 C5 120.48(18) . . ?
H13b C13 H13a 107.7 . . ?
C14 C13 H13a 108.85(10) . . ?
C14 C13 H13b 108.85(11) . . ?
C12 C13 H13a 108.85(11) . . ?
C12 C13 H13b 108.85(11) . . ?
C12 C13 C14 113.56(17) . . ?
O1 C14 O2 123.35(18) . . ?
C13 C14 O2 119.33(17) . . ?
C13 C14 O1 117.29(17) . . ?
H9a C9 N3 109.45(10) . . ?
H9b C9 N3 109.45(11) . . ?
H9b C9 H9a 108.0 . . ?
C8 C9 N3 110.96(17) . . ?
C8 C9 H9a 109.45(11) . . ?
C8 C9 H9b 109.45(11) . . ?
C6 C7 N2 112.24(16) . . ?
H7a C7 N2 109.16(10) . . ?
H7a C7 C6 109.16(11) . . ?
H7b C7 N2 109.16(11) . . ?
H7b C7 C6 109.16(11) . . ?
H7b C7 H7a 107.9 . . ?
H1a C1 C2 109.5 . . ?
H1b C1 C2 109.5 . . ?
H1b C1 H1a 109.5 . . ?
H1c C1 C2 109.5 . . ?
H1c C1 H1a 109.5 . . ?
H1c C1 H1b 109.5 . . ?
C13 C12 N2 114.90(16) . . ?
H12a C12 N2 108.54(10) . . ?
H12a C12 C13 108.54(11) . . ?
H12b C12 N2 108.54(10) . . ?
H12b C12 C13 108.54(11) . . ?
H12b C12 H12a 107.5 . . ?
C9 C8 N2 111.57(16) . . ?
H8a C8 N2 109.31(10) . . ?
H8a C8 C9 109.31(11) . . ?
H8b C8 N2 109.31(10) . . ?
H8b C8 C9 109.31(11) . . ?
H8b C8 H8a 108.0 . . ?
H15a C15 O3 109.5 . . ?
H15b C15 O3 109.5 . . ?
H15b C15 H15a 109.5 . . ?
H15c C15 O3 109.5 . . ?
H15c C15 H15a 109.5 . . ?
H15c C15 H15b 109.5 . . ?
H10a C10 N3 109.5 . . ?
H10b C10 N3 109.5 . . ?
H10b C10 H10a 109.5 . . ?
H10c C10 N3 109.5 . . ?
H10c C10 H10a 109.5 . . ?
H10c C10 H10b 109.5 . . ?
H11a C11 N3 109.5 . . ?
H11b C11 N3 109.5 . . ?
H11b C11 H11a 109.5 . . ?
H11c C11 N3 109.5 . . ?
H11c C11 H11a 109.5 . . ?
H11c C11 H11b 109.5 . . ?

loop_
_geom_bond_atom_site_label_1
_geom_bond_atom_site_label_2
_geom_bond_distance
_geom_bond_site_symmetry_2
_geom_bond_publ_flag
Mn1 O2 2.1465(14) . ?
Mn1 O3 2.2382(14) . ?
Mn1 O1 2.1747(14) 5_666 ?
Mn1 N1 2.2447(17) 5_666 ?
Mn1 N2 2.3122(17) 5_666 ?
Mn1 N3 2.2696(17) 5_666 ?
Cl1 O7 1.4389(17) . ?
Cl1 O5 1.4283(17) . ?
Cl1 O6 1.4259(19) . ?
Cl1 O4 1.418(2) . ?
O2 C14 1.254(2) . ?
O3 H3 0.860(9) . ?
O3 C15 1.429(3) . ?
O1 C14 1.275(2) . ?
N1 C2 1.354(3) . ?
N1 C6 1.353(3) . ?
N2 C7 1.470(3) . ?
N2 C12 1.496(2) . ?
N2 C8 1.484(3) . ?
N3 C9 1.484(3) . ?
N3 C10 1.476(3) . ?
N3 C11 1.480(3) . ?
C3 H3a 0.9500 . ?
C3 C2 1.388(3) . ?
C3 C4 1.381(3) . ?
C2 C1 1.500(3) . ?
C5 H5 0.9500 . ?
C5 C4 1.383(3) . ?
C5 C6 1.386(3) . ?
C4 H4 0.9500 . ?
C6 C7 1.512(3) . ?
C13 H13a 0.9900 . ?
C13 H13b 0.9900 . ?
C13 C14 1.518(3) . ?
C13 C12 1.520(3) . ?
C9 H9a 0.9900 . ?
C9 H9b 0.9900 . ?
C9 C8 1.517(3) . ?
C7 H7a 0.9900 . ?
C7 H7b 0.9900 . ?
C1 H1a 0.9800 . ?
C1 H1b 0.9800 . ?
C1 H1c 0.9800 . ?
C12 H12a 0.9900 . ?
C12 H12b 0.9900 . ?
C8 H8a 0.9900 . ?
C8 H8b 0.9900 . ?
C15 H15a 0.9800 . ?
C15 H15b 0.9800 . ?
C15 H15c 0.9800 . ?
C10 H10a 0.9800 . ?
C10 H10b 0.9800 . ?
C10 H10c 0.9800 . ?
C11 H11a 0.9800 . ?
C11 H11b 0.9800 . ?
C11 H11c 0.9800 . ?

loop_
_restr_distance_atom_site_label_1
_restr_distance_atom_site_label_2
_restr_distance_site_symmetry_2
_restr_distance_target
_restr_distance_target_weight_param
_restr_distance_diff
Mn1 H3 1 2.6883 0.0200 0.1034
O3 H3 1 0.8500 0.0100 -0.0102
C15 H3 1 1.9032 0.0200 0.0446
